data_7006729
loop_
_publ_author_name
'Chmura, Amanda J.'
'Davidson, Matthew G.'
'Jones, Matthew D.'
'Lunn, Matthew D.'
'Mahon, Mary F.'

_publ_section_title
;
 Group 4 complexes of amine bis(phenolate)s and their application for
 the ring opening polymerisation of cyclic esters.
;
_journal_issue 7
_journal_name_full 'Dalton transactions (Cambridge, England : 2003)'
_journal_page_first 887
_journal_page_last 889
_journal_paper_doi 10.1039/b513345a
_journal_year 2006
_chemical_formula_moiety 'C43 H65 N O4 Ti, 0.5(C6 H14)'
_chemical_formula_sum 'C46 H72 N O4 Ti'
_chemical_formula_weight 750.95
_chemical_name_systematic
;
?
;
_space_group_IT_number 2
_symmetry_cell_setting triclinic
_symmetry_space_group_name_Hall '-P 1'
_symmetry_space_group_name_H-M 'P -1'
_atom_sites_solution_hydrogens geom
_atom_sites_solution_primary direct
_atom_sites_solution_secondary difmap
_audit_creation_method SHELXL-97
_cell_angle_alpha 86.7660(10)
_cell_angle_beta 81.4570(10)
_cell_angle_gamma 68.4520(10)
_cell_formula_units_Z 2
_cell_length_a 9.33900(10)
_cell_length_b 9.63900(10)
_cell_length_c 27.3100(3)
_cell_measurement_reflns_used 44815
_cell_measurement_temperature 150(2)
_cell_measurement_theta_max 27.48
_cell_measurement_theta_min 3.51
_cell_volume 2261.22(5)
_computing_cell_refinement 'HKL Scalepack (Otwinski & Minor, 1997)'
_computing_data_collection 'Collect (Nonius BV, 1997-2000)'
_computing_data_reduction 'HKL Denzo & Scalepack (Otwinski & Minor 1997)'
_computing_molecular_graphics 'Ortep-3 for Windows (Farrugia, 1997)'
_computing_publication_material 'WinGX publication routines (Farrugia, 1999)'
_computing_structure_refinement 'SHELXL-97 (Sheldrick, 1997)'
_computing_structure_solution
;
SIR97- Altomare A., Burla M.C., Camalli M., Cascarano G.L., Giacovazzo C. ,
Guagliardi A., Moliterni A.G.G., Polidori G.,Spagna R.
(1999) J. Appl. Cryst. 32, 115-119.
;
_diffrn_ambient_temperature 150(2)
_diffrn_measured_fraction_theta_full 0.973
_diffrn_measured_fraction_theta_max 0.973
_diffrn_measurement_device_type 'Nonius kappa CCD'
_diffrn_measurement_method CCD
_diffrn_radiation_monochromator graphite
_diffrn_radiation_source 'fine-focus sealed tube'
_diffrn_radiation_type MoK\a
_diffrn_radiation_wavelength 0.71073
_diffrn_reflns_av_R_equivalents 0.0387
_diffrn_reflns_av_sigmaI/netI 0.0373
_diffrn_reflns_limit_h_max 12
_diffrn_reflns_limit_h_min -12
_diffrn_reflns_limit_k_max 12
_diffrn_reflns_limit_k_min -12
_diffrn_reflns_limit_l_max 34
_diffrn_reflns_limit_l_min -35
_diffrn_reflns_number 35306
_diffrn_reflns_theta_full 27.59
_diffrn_reflns_theta_max 27.59
_diffrn_reflns_theta_min 3.57
_exptl_absorpt_coefficient_mu 0.229
_exptl_absorpt_correction_type none
_exptl_crystal_colour yellow
_exptl_crystal_density_diffrn 1.103
_exptl_crystal_density_meas ?
_exptl_crystal_density_method .
_exptl_crystal_description block
_exptl_crystal_F_000 818
_exptl_crystal_size_max 0.20
_exptl_crystal_size_mid 0.20
_exptl_crystal_size_min 0.10
_refine_diff_density_max 0.441
_refine_diff_density_min -0.560
_refine_diff_density_rms 0.124
_refine_ls_extinction_method none
_refine_ls_goodness_of_fit_ref 1.056
_refine_ls_hydrogen_treatment constr
_refine_ls_matrix_type full
_refine_ls_number_parameters 516
_refine_ls_number_reflns 10208
_refine_ls_number_restraints 0
_refine_ls_restrained_S_all 1.056
_refine_ls_R_factor_all 0.0550
_refine_ls_R_factor_gt 0.0470
_refine_ls_shift/su_max 0.113
_refine_ls_shift/su_mean 0.017
_refine_ls_structure_factor_coef Fsqd
_refine_ls_weighting_details 'calc w=1/[\s^2^(Fo^2^)+(0.0639P)^2^+1.0545P] where P=(Fo^2^+2Fc^2^)/3'
_refine_ls_weighting_scheme calc
_refine_ls_wR_factor_gt 0.1218
_refine_ls_wR_factor_ref 0.1271
_reflns_number_gt 8980
_reflns_number_total 10208
_reflns_threshold_expression >2sigma(I)
_cod_data_source_file b513345a.txt
_cod_data_source_block Ti(1c)(OPr)2
_cod_original_cell_volume 2261.22(4)
_cod_original_sg_symbol_H-M P-1
_cod_database_code 7006729

loop_
_symmetry_equiv_pos_as_xyz
'x, y, z'
'-x, -y, -z'

loop_
_atom_site_label
_atom_site_type_symbol
_atom_site_fract_x
_atom_site_fract_y
_atom_site_fract_z
_atom_site_U_iso_or_equiv
_atom_site_adp_type
_atom_site_occupancy
_atom_site_symmetry_multiplicity
_atom_site_calc_flag
_atom_site_refinement_flags
_atom_site_disorder_assembly
_atom_site_disorder_group
Ti1 Ti 0.60657(3) 0.30392(3) 0.245438(9) 0.01944(8) Uani 1 1 d . A .
O1 O 0.59465(12) 0.17863(12) 0.29846(4) 0.0256(2) Uani 1 1 d . . .
N1 N 0.85898(13) 0.12959(13) 0.23045(4) 0.0176(2) Uani 1 1 d . . .
C1 C 0.92386(17) 0.09470(17) 0.27827(5) 0.0212(3) Uani 1 1 d . . .
H1A H 0.9207 0.1887 0.2921 0.025 Uiso 1 1 calc R . .
H1B H 1.0344 0.0286 0.2714 0.025 Uiso 1 1 calc R . .
O2 O 0.60827(12) 0.24871(11) 0.18111(4) 0.0227(2) Uani 1 1 d . . .
C2 C 0.84898(16) -0.00704(15) 0.21089(5) 0.0194(3) Uani 1 1 d . . .
H2A H 0.7737 -0.0374 0.2341 0.023 Uiso 1 1 calc R . .
H2B H 0.9517 -0.0886 0.2099 0.023 Uiso 1 1 calc R . .
O3 O 0.40967(13) 0.42955(12) 0.25473(4) 0.0310(3) Uani 1 1 d . . .
C3 C 0.95830(16) 0.19385(16) 0.19510(5) 0.0201(3) Uani 1 1 d . . .
H3A H 0.9587 0.2843 0.2105 0.024 Uiso 1 1 calc R . .
H3B H 0.9078 0.2262 0.1649 0.024 Uiso 1 1 calc R . .
O4 O 0.70285(14) 0.42988(12) 0.25424(5) 0.0315(3) Uani 1 1 d . . .
C4 C 0.2758(2) 0.5586(2) 0.25860(9) 0.0498(5) Uani 1 1 d . . .
H4 H 0.2772 0.6188 0.2871 0.060 Uiso 1 1 calc R . .
C5 C 0.2798(4) 0.6506(3) 0.21112(13) 0.0813(9) Uani 1 1 d . . .
H5A H 0.3802 0.6634 0.2041 0.122 Uiso 1 1 calc R . .
H5B H 0.1961 0.7486 0.2155 0.122 Uiso 1 1 calc R . .
H5C H 0.2658 0.5985 0.1835 0.122 Uiso 1 1 calc R . .
C6 C 0.1359(3) 0.5169(5) 0.26904(16) 0.1023(13) Uani 1 1 d . . .
H6A H 0.1296 0.4624 0.2407 0.153 Uiso 1 1 calc R . .
H6B H 0.0426 0.6074 0.2747 0.153 Uiso 1 1 calc R . .
H6C H 0.1434 0.4536 0.2986 0.153 Uiso 1 1 calc R . .
C7 C 0.6579(4) 0.5836(3) 0.26243(19) 0.0442(10) Uani 0.628(7) 1 d P A 2
H7 H 0.5429 0.6338 0.2634 0.053 Uiso 0.628(7) 1 calc PR A 2
C8 C 0.7436(6) 0.6435(5) 0.2185(3) 0.0702(17) Uani 0.628(7) 1 d P A 2
H8A H 0.8559 0.5892 0.2167 0.105 Uiso 0.628(7) 1 calc PR A 2
H8B H 0.7203 0.7500 0.2233 0.105 Uiso 0.628(7) 1 calc PR A 2
H8C H 0.7090 0.6293 0.1876 0.105 Uiso 0.628(7) 1 calc PR A 2
C9 C 0.7054(7) 0.6009(6) 0.3114(2) 0.087(2) Uani 0.628(7) 1 d P A 2
H9A H 0.6490 0.5602 0.3379 0.131 Uiso 0.628(7) 1 calc PR A 2
H9B H 0.6806 0.7068 0.3177 0.131 Uiso 0.628(7) 1 calc PR A 2
H9C H 0.8174 0.5468 0.3106 0.131 Uiso 0.628(7) 1 calc PR A 2
C11 C 0.84264(17) 0.02116(16) 0.31728(5) 0.0207(3) Uani 1 1 d . . .
C12 C 0.68070(17) 0.06989(16) 0.32710(5) 0.0210(3) Uani 1 1 d . . .
C13 C 0.60719(17) 0.00733(17) 0.36629(5) 0.0227(3) Uani 1 1 d . . .
C14 C 0.70339(19) -0.10163(17) 0.39487(6) 0.0257(3) Uani 1 1 d . . .
H14 H 0.6559 -0.1440 0.4217 0.031 Uiso 1 1 calc R . .
C15 C 0.86606(19) -0.15233(17) 0.38631(6) 0.0264(3) Uani 1 1 d . . .
C16 C 0.93337(18) -0.09001(17) 0.34674(5) 0.0237(3) Uani 1 1 d . . .
H16 H 1.0434 -0.1236 0.3395 0.028 Uiso 1 1 calc R . .
C17 C 0.42831(18) 0.06045(19) 0.37768(6) 0.0276(3) Uani 1 1 d . . .
C18 C 0.9623(2) -0.2702(2) 0.42082(7) 0.0375(4) Uani 1 1 d . . .
C21 C 0.80038(16) 0.01120(15) 0.15996(5) 0.0184(3) Uani 1 1 d . . .
C22 C 0.68287(16) 0.14170(15) 0.14671(5) 0.0186(3) Uani 1 1 d . . .
C23 C 0.64308(16) 0.15979(16) 0.09835(5) 0.0194(3) Uani 1 1 d . . .
C24 C 0.72110(17) 0.04117(16) 0.06539(5) 0.0217(3) Uani 1 1 d . . .
H24 H 0.6956 0.0519 0.0326 0.026 Uiso 1 1 calc R . .
C25 C 0.83441(17) -0.09211(16) 0.07804(5) 0.0212(3) Uani 1 1 d . . .
C26 C 0.87252(16) -0.10380(15) 0.12584(5) 0.0200(3) Uani 1 1 d . . .
H26 H 0.9499 -0.1928 0.1354 0.024 Uiso 1 1 calc R . .
C27 C 0.51777(17) 0.30429(17) 0.08282(6) 0.0235(3) Uani 1 1 d . . .
C28 C 0.91365(19) -0.22349(17) 0.04203(6) 0.0264(3) Uani 1 1 d . . .
C31 C 1.12578(16) 0.09354(16) 0.17944(5) 0.0208(3) Uani 1 1 d . . .
C32 C 1.16941(18) 0.01351(18) 0.13519(6) 0.0267(3) Uani 1 1 d . . .
H32 H 1.0924 0.0180 0.1154 0.032 Uiso 1 1 calc R . .
C33 C 1.3243(2) -0.0728(2) 0.11975(6) 0.0335(4) Uani 1 1 d . . .
H33 H 1.3522 -0.1272 0.0897 0.040 Uiso 1 1 calc R . .
C34 C 1.43783(19) -0.0796(2) 0.14816(7) 0.0343(4) Uani 1 1 d . . .
H34 H 1.5436 -0.1385 0.1376 0.041 Uiso 1 1 calc R . .
C35 C 1.39685(18) -0.0004(2) 0.19186(6) 0.0308(3) Uani 1 1 d . . .
H35 H 1.4745 -0.0051 0.2115 0.037 Uiso 1 1 calc R . .
C36 C 1.24213(18) 0.08626(18) 0.20727(6) 0.0249(3) Uani 1 1 d . . .
H36 H 1.2153 0.1413 0.2372 0.030 Uiso 1 1 calc R . .
C37 C 0.3610(2) 0.0338(3) 0.33253(7) 0.0412(4) Uani 1 1 d . . .
H37A H 0.4019 -0.0731 0.3250 0.062 Uiso 1 1 calc R . .
H37B H 0.3908 0.0883 0.3039 0.062 Uiso 1 1 calc R . .
H37C H 0.2474 0.0692 0.3399 0.062 Uiso 1 1 calc R . .
C38 C 0.3603(2) 0.2269(2) 0.39080(7) 0.0392(4) Uani 1 1 d . . .
H38A H 0.2468 0.2597 0.3978 0.059 Uiso 1 1 calc R . .
H38B H 0.3891 0.2842 0.3629 0.059 Uiso 1 1 calc R . .
H38C H 0.4016 0.2429 0.4201 0.059 Uiso 1 1 calc R . .
C39 C 0.3764(2) -0.0249(2) 0.42139(7) 0.0402(4) Uani 1 1 d . . .
H39A H 0.4156 -0.0084 0.4511 0.060 Uiso 1 1 calc R . .
H39B H 0.4179 -0.1317 0.4138 0.060 Uiso 1 1 calc R . .
H39C H 0.2627 0.0108 0.4273 0.060 Uiso 1 1 calc R . .
C40 C 0.9190(4) -0.2111(4) 0.47348(8) 0.0807(10) Uani 1 1 d . . .
H40A H 0.9802 -0.2861 0.4955 0.121 Uiso 1 1 calc R . .
H40B H 0.8081 -0.1895 0.4842 0.121 Uiso 1 1 calc R . .
H40C H 0.9410 -0.1195 0.4748 0.121 Uiso 1 1 calc R . .
C41 C 0.9284(3) -0.4144(3) 0.41851(12) 0.0667(7) Uani 1 1 d . . .
H41A H 0.9890 -0.4894 0.4406 0.100 Uiso 1 1 calc R . .
H41B H 0.9571 -0.4524 0.3845 0.100 Uiso 1 1 calc R . .
H41C H 0.8173 -0.3931 0.4289 0.100 Uiso 1 1 calc R . .
C42 C 1.1369(2) -0.3126(3) 0.40574(8) 0.0481(5) Uani 1 1 d . . .
H42A H 1.1643 -0.2242 0.4071 0.072 Uiso 1 1 calc R . .
H42B H 1.1658 -0.3522 0.3719 0.072 Uiso 1 1 calc R . .
H42C H 1.1927 -0.3888 0.4285 0.072 Uiso 1 1 calc R . .
C43 C 0.4952(2) 0.3003(2) 0.02856(6) 0.0329(4) Uani 1 1 d . . .
H43A H 0.5928 0.2891 0.0072 0.049 Uiso 1 1 calc R . .
H43B H 0.4138 0.3934 0.0203 0.049 Uiso 1 1 calc R . .
H43C H 0.4645 0.2158 0.0235 0.049 Uiso 1 1 calc R . .
C44 C 0.5665(2) 0.43820(18) 0.08885(6) 0.0309(3) Uani 1 1 d . . .
H44A H 0.5762 0.4472 0.1237 0.046 Uiso 1 1 calc R . .
H44B H 0.4876 0.5297 0.0783 0.046 Uiso 1 1 calc R . .
H44C H 0.6666 0.4228 0.0684 0.046 Uiso 1 1 calc R . .
C45 C 0.36063(18) 0.32609(19) 0.11452(7) 0.0312(4) Uani 1 1 d . . .
H45A H 0.3299 0.2415 0.1096 0.047 Uiso 1 1 calc R . .
H45B H 0.2817 0.4185 0.1046 0.047 Uiso 1 1 calc R . .
H45C H 0.3701 0.3321 0.1495 0.047 Uiso 1 1 calc R . .
C46 C 0.8509(3) -0.3468(2) 0.05858(9) 0.0571(6) Uani 1 1 d . . .
H46A H 0.8981 -0.4303 0.0353 0.086 Uiso 1 1 calc R . .
H46B H 0.7378 -0.3079 0.0593 0.086 Uiso 1 1 calc R . .
H46C H 0.8767 -0.3813 0.0917 0.086 Uiso 1 1 calc R . .
C47 C 1.0901(2) -0.2805(2) 0.04144(8) 0.0451(5) Uani 1 1 d . . .
H47A H 1.1151 -0.3128 0.0748 0.068 Uiso 1 1 calc R . .
H47B H 1.1284 -0.2003 0.0305 0.068 Uiso 1 1 calc R . .
H47C H 1.1396 -0.3649 0.0186 0.068 Uiso 1 1 calc R . .
C48 C 0.8835(3) -0.1796(2) -0.01129(7) 0.0457(5) Uani 1 1 d . . .
H48A H 0.9201 -0.0981 -0.0220 0.069 Uiso 1 1 calc R . .
H48B H 0.7718 -0.1468 -0.0130 0.069 Uiso 1 1 calc R . .
H48C H 0.9393 -0.2658 -0.0330 0.069 Uiso 1 1 calc R . .
C51 C 0.7675(5) 0.2611(4) 0.42753(13) 0.0998(12) Uani 1 1 d . . .
H51A H 0.7149 0.2989 0.3984 0.150 Uiso 1 1 calc R . .
H51B H 0.8137 0.1520 0.4262 0.150 Uiso 1 1 calc R . .
H51C H 0.8494 0.3016 0.4280 0.150 Uiso 1 1 calc R . .
C52 C 0.6513(5) 0.3085(4) 0.47379(12) 0.0857(10) Uani 1 1 d . . .
H52A H 0.5775 0.2559 0.4750 0.103 Uiso 1 1 calc R . .
H52B H 0.7073 0.2759 0.5029 0.103 Uiso 1 1 calc R . .
C53 C 0.5599(4) 0.4733(4) 0.47802(10) 0.0781(9) Uani 1 1 d . . .
H53A H 0.6344 0.5246 0.4776 0.094 Uiso 1 1 calc R . .
H53B H 0.5079 0.5055 0.4481 0.094 Uiso 1 1 calc R . .
C7' C 0.7083(9) 0.5477(7) 0.2843(3) 0.0418(17) Uani 0.372(7) 1 d P A 1
H7' H 0.8127 0.5077 0.2959 0.050 Uiso 0.372(7) 1 calc PR A 1
C9' C 0.5917(9) 0.5779(7) 0.3306(2) 0.056(2) Uani 0.372(7) 1 d P A 1
H9'1 H 0.6068 0.6502 0.3512 0.084 Uiso 0.372(7) 1 calc PR A 1
H9'2 H 0.6062 0.4848 0.3491 0.084 Uiso 0.372(7) 1 calc PR A 1
H9'3 H 0.4864 0.6185 0.3216 0.084 Uiso 0.372(7) 1 calc PR A 1
C8' C 0.7055(9) 0.6791(7) 0.2542(3) 0.0533(19) Uani 0.372(7) 1 d P A 1
H8'1 H 0.7939 0.6508 0.2277 0.080 Uiso 0.372(7) 1 calc PR A 1
H8'2 H 0.7124 0.7553 0.2751 0.080 Uiso 0.372(7) 1 calc PR A 1
H8'3 H 0.6084 0.7192 0.2398 0.080 Uiso 0.372(7) 1 calc PR A 1

loop_
_atom_site_aniso_label
_atom_site_aniso_U_11
_atom_site_aniso_U_22
_atom_site_aniso_U_33
_atom_site_aniso_U_23
_atom_site_aniso_U_13
_atom_site_aniso_U_12
Ti1 0.01913(14) 0.01614(13) 0.01933(14) 0.00061(9) -0.00076(10) -0.00287(10)
O1 0.0207(5) 0.0275(5) 0.0230(5) 0.0068(4) -0.0008(4) -0.0040(4)
N1 0.0180(5) 0.0184(5) 0.0164(5) 0.0019(4) -0.0021(4) -0.0071(4)
C1 0.0207(7) 0.0253(7) 0.0180(7) 0.0029(5) -0.0047(5) -0.0087(6)
O2 0.0214(5) 0.0203(5) 0.0208(5) -0.0009(4) -0.0035(4) -0.0008(4)
C2 0.0193(6) 0.0153(6) 0.0211(7) 0.0018(5) -0.0040(5) -0.0034(5)
O3 0.0261(6) 0.0249(6) 0.0310(6) 0.0007(5) -0.0002(5) 0.0022(5)
C3 0.0183(6) 0.0216(7) 0.0205(7) 0.0042(5) -0.0024(5) -0.0081(5)
O4 0.0355(6) 0.0220(5) 0.0374(6) -0.0053(5) -0.0007(5) -0.0117(5)
C4 0.0258(9) 0.0424(11) 0.0681(14) -0.0185(10) -0.0048(9) 0.0048(8)
C5 0.082(2) 0.0383(13) 0.107(2) 0.0199(14) -0.0370(18) 0.0039(13)
C6 0.0315(13) 0.119(3) 0.149(3) -0.034(3) 0.0104(16) -0.0228(15)
C7 0.0400(18) 0.0149(14) 0.081(3) -0.0047(15) -0.0296(19) -0.0045(12)
C8 0.064(3) 0.047(2) 0.112(5) 0.035(3) -0.031(3) -0.032(2)
C9 0.080(4) 0.086(3) 0.097(4) -0.062(3) -0.005(3) -0.025(3)
C11 0.0228(7) 0.0220(7) 0.0165(6) 0.0009(5) -0.0019(5) -0.0078(6)
C12 0.0235(7) 0.0209(7) 0.0168(6) 0.0007(5) -0.0026(5) -0.0063(6)
C13 0.0251(7) 0.0248(7) 0.0184(7) -0.0014(5) -0.0005(6) -0.0101(6)
C14 0.0319(8) 0.0261(7) 0.0189(7) 0.0034(6) -0.0004(6) -0.0120(6)
C15 0.0309(8) 0.0253(7) 0.0211(7) 0.0047(6) -0.0049(6) -0.0081(6)
C16 0.0233(7) 0.0242(7) 0.0217(7) 0.0018(6) -0.0041(6) -0.0063(6)
C17 0.0246(7) 0.0351(8) 0.0229(7) 0.0005(6) 0.0013(6) -0.0123(6)
C18 0.0355(9) 0.0387(9) 0.0308(9) 0.0169(7) -0.0064(7) -0.0065(8)
C21 0.0162(6) 0.0184(6) 0.0203(7) 0.0018(5) -0.0022(5) -0.0065(5)
C22 0.0160(6) 0.0181(6) 0.0204(7) -0.0002(5) -0.0007(5) -0.0053(5)
C23 0.0160(6) 0.0202(7) 0.0219(7) 0.0040(5) -0.0030(5) -0.0070(5)
C24 0.0220(7) 0.0258(7) 0.0193(7) 0.0015(5) -0.0036(5) -0.0111(6)
C25 0.0205(7) 0.0218(7) 0.0228(7) -0.0022(5) -0.0003(5) -0.0099(6)
C26 0.0178(6) 0.0171(6) 0.0243(7) 0.0008(5) -0.0024(5) -0.0057(5)
C27 0.0219(7) 0.0225(7) 0.0242(7) 0.0053(6) -0.0060(6) -0.0053(6)
C28 0.0295(8) 0.0235(7) 0.0253(8) -0.0055(6) 0.0004(6) -0.0094(6)
C31 0.0192(7) 0.0230(7) 0.0205(7) 0.0043(5) -0.0015(5) -0.0092(5)
C32 0.0252(8) 0.0345(8) 0.0225(7) 0.0001(6) -0.0004(6) -0.0145(6)
C33 0.0308(8) 0.0371(9) 0.0299(8) -0.0063(7) 0.0071(7) -0.0124(7)
C34 0.0205(7) 0.0352(9) 0.0398(10) 0.0033(7) 0.0044(7) -0.0053(7)
C35 0.0207(7) 0.0385(9) 0.0331(9) 0.0089(7) -0.0059(6) -0.0110(7)
C36 0.0230(7) 0.0311(8) 0.0221(7) 0.0037(6) -0.0026(6) -0.0123(6)
C37 0.0341(9) 0.0647(13) 0.0313(9) -0.0001(9) -0.0055(7) -0.0250(9)
C38 0.0299(9) 0.0379(10) 0.0404(10) -0.0039(8) 0.0072(7) -0.0054(7)
C39 0.0333(9) 0.0515(11) 0.0350(9) 0.0075(8) 0.0045(7) -0.0190(8)
C40 0.0834(19) 0.090(2) 0.0267(11) 0.0103(11) -0.0132(11) 0.0177(16)
C41 0.0521(13) 0.0418(12) 0.102(2) 0.0361(13) -0.0177(13) -0.0143(10)
C42 0.0394(10) 0.0541(12) 0.0446(11) 0.0234(10) -0.0156(9) -0.0095(9)
C43 0.0316(8) 0.0355(9) 0.0288(8) 0.0079(7) -0.0126(7) -0.0068(7)
C44 0.0351(9) 0.0231(7) 0.0338(9) 0.0073(6) -0.0072(7) -0.0098(7)
C45 0.0192(7) 0.0312(8) 0.0361(9) 0.0089(7) -0.0045(6) -0.0020(6)
C46 0.0844(17) 0.0409(11) 0.0533(13) -0.0217(10) 0.0209(12) -0.0397(12)
C47 0.0324(9) 0.0461(11) 0.0446(11) -0.0199(9) -0.0013(8) 0.0014(8)
C48 0.0574(12) 0.0415(10) 0.0288(9) -0.0112(8) -0.0055(8) -0.0054(9)
C51 0.141(3) 0.098(3) 0.085(2) -0.027(2) -0.005(2) -0.074(3)
C52 0.126(3) 0.098(2) 0.0679(18) 0.0139(17) -0.0360(19) -0.075(2)
C53 0.108(3) 0.097(2) 0.0588(16) 0.0115(15) -0.0172(15) -0.071(2)
C7' 0.042(3) 0.028(3) 0.058(4) -0.011(3) -0.004(3) -0.015(3)
C9' 0.078(5) 0.052(4) 0.041(3) -0.023(3) 0.000(3) -0.027(3)
C8' 0.062(4) 0.032(3) 0.070(5) 0.004(3) -0.006(4) -0.023(3)

loop_
_atom_type_symbol
_atom_type_description
_atom_type_scat_dispersion_real
_atom_type_scat_dispersion_imag
_atom_type_scat_source
C C 0.0033 0.0016 'International Tables Vol C Tables 4.2.6.8 and 6.1.1.4'
H H 0.0000 0.0000 'International Tables Vol C Tables 4.2.6.8 and 6.1.1.4'
N N 0.0061 0.0033 'International Tables Vol C Tables 4.2.6.8 and 6.1.1.4'
O O 0.0106 0.0060 'International Tables Vol C Tables 4.2.6.8 and 6.1.1.4'
Ti Ti 0.2776 0.4457 'International Tables Vol C Tables 4.2.6.8 and 6.1.1.4'

loop_
_geom_angle_atom_site_label_1
_geom_angle_atom_site_label_2
_geom_angle_atom_site_label_3
_geom_angle
_geom_angle_site_symmetry_1
_geom_angle_site_symmetry_3
_geom_angle_publ_flag
O3 Ti1 O4 99.70(6) . . ?
O3 Ti1 O1 97.72(5) . . ?
O4 Ti1 O1 114.76(5) . . ?
O3 Ti1 O2 96.94(5) . . ?
O4 Ti1 O2 118.24(5) . . ?
O1 Ti1 O2 121.15(5) . . ?
O3 Ti1 N1 176.28(5) . . ?
O4 Ti1 N1 83.76(5) . . ?
O1 Ti1 N1 81.97(4) . . ?
O2 Ti1 N1 80.13(4) . . ?
C12 O1 Ti1 143.66(10) . . ?
C2 N1 C1 109.66(11) . . ?
C2 N1 C3 112.69(11) . . ?
C1 N1 C3 108.91(11) . . ?
C2 N1 Ti1 107.26(8) . . ?
C1 N1 Ti1 108.44(8) . . ?
C3 N1 Ti1 109.79(8) . . ?
N1 C1 C11 115.86(12) . . ?
N1 C1 H1A 108.3 . . ?
C11 C1 H1A 108.3 . . ?
N1 C1 H1B 108.3 . . ?
C11 C1 H1B 108.3 . . ?
H1A C1 H1B 107.4 . . ?
C22 O2 Ti1 143.42(9) . . ?
N1 C2 C21 114.24(11) . . ?
N1 C2 H2A 108.7 . . ?
C21 C2 H2A 108.7 . . ?
N1 C2 H2B 108.7 . . ?
C21 C2 H2B 108.7 . . ?
H2A C2 H2B 107.6 . . ?
C4 O3 Ti1 163.28(13) . . ?
N1 C3 C31 117.26(11) . . ?
N1 C3 H3A 108.0 . . ?
C31 C3 H3A 108.0 . . ?
N1 C3 H3B 108.0 . . ?
C31 C3 H3B 108.0 . . ?
H3A C3 H3B 107.2 . . ?
C7 O4 C7' 32.4(3) . . ?
C7 O4 Ti1 136.27(18) . . ?
C7' O4 Ti1 147.1(3) . . ?
O3 C4 C6 109.5(2) . . ?
O3 C4 C5 108.62(18) . . ?
C6 C4 C5 113.5(3) . . ?
O3 C4 H4 108.3 . . ?
C6 C4 H4 108.4 . . ?
C5 C4 H4 108.3 . . ?
C4 C5 H5A 109.5 . . ?
C4 C5 H5B 109.5 . . ?
H5A C5 H5B 109.5 . . ?
C4 C5 H5C 109.5 . . ?
H5A C5 H5C 109.5 . . ?
H5B C5 H5C 109.5 . . ?
C4 C6 H6A 109.5 . . ?
C4 C6 H6B 109.5 . . ?
H6A C6 H6B 109.5 . . ?
C4 C6 H6C 109.5 . . ?
H6A C6 H6C 109.5 . . ?
H6B C6 H6C 109.5 . . ?
O4 C7 C9 107.1(4) . . ?
O4 C7 C8 106.2(3) . . ?
C9 C7 C8 112.7(4) . . ?
O4 C7 H7 110.2 . . ?
C9 C7 H7 110.2 . . ?
C8 C7 H7 110.2 . . ?
C7 C8 H8A 109.5 . . ?
C7 C8 H8B 109.5 . . ?
H8A C8 H8B 109.5 . . ?
C7 C8 H8C 109.5 . . ?
H8A C8 H8C 109.5 . . ?
H8B C8 H8C 109.5 . . ?
C7 C9 H9A 109.5 . . ?
C7 C9 H9B 109.5 . . ?
H9A C9 H9B 109.5 . . ?
C7 C9 H9C 109.5 . . ?
H9A C9 H9C 109.5 . . ?
H9B C9 H9C 109.5 . . ?
C12 C11 C16 119.78(13) . . ?
C12 C11 C1 121.76(13) . . ?
C16 C11 C1 118.24(13) . . ?
O1 C12 C11 118.97(13) . . ?
O1 C12 C13 120.22(13) . . ?
C11 C12 C13 120.81(13) . . ?
C14 C13 C12 116.93(14) . . ?
C14 C13 C17 121.69(14) . . ?
C12 C13 C17 121.37(13) . . ?
C13 C14 C15 123.78(14) . . ?
C13 C14 H14 118.1 . . ?
C15 C14 H14 118.1 . . ?
C16 C15 C14 117.32(14) . . ?
C16 C15 C18 122.74(15) . . ?
C14 C15 C18 119.92(14) . . ?
C15 C16 C11 121.37(14) . . ?
C15 C16 H16 119.3 . . ?
C11 C16 H16 119.3 . . ?
C39 C17 C38 107.96(14) . . ?
C39 C17 C37 107.37(15) . . ?
C38 C17 C37 109.79(15) . . ?
C39 C17 C13 111.70(14) . . ?
C38 C17 C13 109.99(13) . . ?
C37 C17 C13 109.97(13) . . ?
C40 C18 C42 109.0(2) . . ?
C40 C18 C15 109.40(16) . . ?
C42 C18 C15 112.69(15) . . ?
C40 C18 C41 109.8(2) . . ?
C42 C18 C41 106.51(18) . . ?
C15 C18 C41 109.35(17) . . ?
C26 C21 C22 119.69(13) . . ?
C26 C21 C2 119.28(12) . . ?
C22 C21 C2 121.02(12) . . ?
O2 C22 C21 118.89(12) . . ?
O2 C22 C23 120.70(12) . . ?
C21 C22 C23 120.41(13) . . ?
C24 C23 C22 117.31(13) . . ?
C24 C23 C27 121.68(13) . . ?
C22 C23 C27 121.01(13) . . ?
C25 C24 C23 123.55(13) . . ?
C25 C24 H24 118.2 . . ?
C23 C24 H24 118.2 . . ?
C26 C25 C24 117.18(13) . . ?
C26 C25 C28 120.06(13) . . ?
C24 C25 C28 122.75(13) . . ?
C21 C26 C25 121.79(13) . . ?
C21 C26 H26 119.1 . . ?
C25 C26 H26 119.1 . . ?
C43 C27 C45 107.31(13) . . ?
C43 C27 C23 112.05(13) . . ?
C45 C27 C23 109.92(12) . . ?
C43 C27 C44 107.48(13) . . ?
C45 C27 C44 110.41(13) . . ?
C23 C27 C44 109.64(12) . . ?
C46 C28 C48 108.66(17) . . ?
C46 C28 C47 110.55(17) . . ?
C48 C28 C47 106.64(15) . . ?
C46 C28 C25 108.55(13) . . ?
C48 C28 C25 112.41(14) . . ?
C47 C28 C25 110.03(13) . . ?
C36 C31 C32 118.09(14) . . ?
C36 C31 C3 120.82(13) . . ?
C32 C31 C3 120.96(13) . . ?
C33 C32 C31 120.84(15) . . ?
C33 C32 H32 119.6 . . ?
C31 C32 H32 119.6 . . ?
C34 C33 C32 120.14(15) . . ?
C34 C33 H33 119.9 . . ?
C32 C33 H33 119.9 . . ?
C35 C34 C33 119.78(15) . . ?
C35 C34 H34 120.1 . . ?
C33 C34 H34 120.1 . . ?
C34 C35 C36 120.15(15) . . ?
C34 C35 H35 119.9 . . ?
C36 C35 H35 119.9 . . ?
C35 C36 C31 120.99(15) . . ?
C35 C36 H36 119.5 . . ?
C31 C36 H36 119.5 . . ?
C17 C37 H37A 109.5 . . ?
C17 C37 H37B 109.5 . . ?
H37A C37 H37B 109.5 . . ?
C17 C37 H37C 109.5 . . ?
H37A C37 H37C 109.5 . . ?
H37B C37 H37C 109.5 . . ?
C17 C38 H38A 109.5 . . ?
C17 C38 H38B 109.5 . . ?
H38A C38 H38B 109.5 . . ?
C17 C38 H38C 109.5 . . ?
H38A C38 H38C 109.5 . . ?
H38B C38 H38C 109.5 . . ?
C17 C39 H39A 109.5 . . ?
C17 C39 H39B 109.5 . . ?
H39A C39 H39B 109.5 . . ?
C17 C39 H39C 109.5 . . ?
H39A C39 H39C 109.5 . . ?
H39B C39 H39C 109.5 . . ?
C18 C40 H40A 109.5 . . ?
C18 C40 H40B 109.5 . . ?
H40A C40 H40B 109.5 . . ?
C18 C40 H40C 109.5 . . ?
H40A C40 H40C 109.5 . . ?
H40B C40 H40C 109.5 . . ?
C18 C41 H41A 109.5 . . ?
C18 C41 H41B 109.5 . . ?
H41A C41 H41B 109.5 . . ?
C18 C41 H41C 109.5 . . ?
H41A C41 H41C 109.5 . . ?
H41B C41 H41C 109.5 . . ?
C18 C42 H42A 109.5 . . ?
C18 C42 H42B 109.5 . . ?
H42A C42 H42B 109.5 . . ?
C18 C42 H42C 109.5 . . ?
H42A C42 H42C 109.5 . . ?
H42B C42 H42C 109.5 . . ?
C27 C43 H43A 109.5 . . ?
C27 C43 H43B 109.5 . . ?
H43A C43 H43B 109.5 . . ?
C27 C43 H43C 109.5 . . ?
H43A C43 H43C 109.5 . . ?
H43B C43 H43C 109.5 . . ?
C27 C44 H44A 109.5 . . ?
C27 C44 H44B 109.5 . . ?
H44A C44 H44B 109.5 . . ?
C27 C44 H44C 109.5 . . ?
H44A C44 H44C 109.5 . . ?
H44B C44 H44C 109.5 . . ?
C27 C45 H45A 109.5 . . ?
C27 C45 H45B 109.5 . . ?
H45A C45 H45B 109.5 . . ?
C27 C45 H45C 109.5 . . ?
H45A C45 H45C 109.5 . . ?
H45B C45 H45C 109.5 . . ?
C28 C46 H46A 109.5 . . ?
C28 C46 H46B 109.5 . . ?
H46A C46 H46B 109.5 . . ?
C28 C46 H46C 109.5 . . ?
H46A C46 H46C 109.5 . . ?
H46B C46 H46C 109.5 . . ?
C28 C47 H47A 109.5 . . ?
C28 C47 H47B 109.5 . . ?
H47A C47 H47B 109.5 . . ?
C28 C47 H47C 109.5 . . ?
H47A C47 H47C 109.5 . . ?
H47B C47 H47C 109.5 . . ?
C28 C48 H48A 109.5 . . ?
C28 C48 H48B 109.5 . . ?
H48A C48 H48B 109.5 . . ?
C28 C48 H48C 109.5 . . ?
H48A C48 H48C 109.5 . . ?
H48B C48 H48C 109.5 . . ?
C52 C51 H51A 109.5 . . ?
C52 C51 H51B 109.5 . . ?
H51A C51 H51B 109.5 . . ?
C52 C51 H51C 109.5 . . ?
H51A C51 H51C 109.5 . . ?
H51B C51 H51C 109.5 . . ?
C53 C52 C51 115.0(3) . . ?
C53 C52 H52A 108.5 . . ?
C51 C52 H52A 108.5 . . ?
C53 C52 H52B 108.5 . . ?
C51 C52 H52B 108.5 . . ?
H52A C52 H52B 107.5 . . ?
C53 C53 C52 117.7(3) 2_666 . ?
C53 C53 H53A 107.9 2_666 . ?
C52 C53 H53A 107.9 . . ?
C53 C53 H53B 107.9 2_666 . ?
C52 C53 H53B 107.9 . . ?
H53A C53 H53B 107.2 . . ?
O4 C7' C8' 111.2(6) . . ?
O4 C7' C9' 112.4(5) . . ?
C8' C7' C9' 115.4(6) . . ?
O4 C7' H7' 105.7 . . ?
C8' C7' H7' 105.7 . . ?
C9' C7' H7' 105.7 . . ?

loop_
_geom_bond_atom_site_label_1
_geom_bond_atom_site_label_2
_geom_bond_distance
_geom_bond_site_symmetry_2
_geom_bond_publ_flag
Ti1 O3 1.7812(11) . ?
Ti1 O4 1.7999(12) . ?
Ti1 O1 1.8497(11) . ?
Ti1 O2 1.8602(10) . ?
Ti1 N1 2.3301(12) . ?
O1 C12 1.3533(17) . ?
N1 C2 1.4876(17) . ?
N1 C1 1.4904(17) . ?
N1 C3 1.5049(18) . ?
C1 C11 1.511(2) . ?
C1 H1A 0.9900 . ?
C1 H1B 0.9900 . ?
O2 C22 1.3487(16) . ?
C2 C21 1.5078(19) . ?
C2 H2A 0.9900 . ?
C2 H2B 0.9900 . ?
O3 C4 1.399(2) . ?
C3 C31 1.5169(19) . ?
C3 H3A 0.9900 . ?
C3 H3B 0.9900 . ?
O4 C7 1.405(3) . ?
O4 C7' 1.459(6) . ?
C4 C6 1.487(4) . ?
C4 C5 1.532(4) . ?
C4 H4 1.0000 . ?
C5 H5A 0.9800 . ?
C5 H5B 0.9800 . ?
C5 H5C 0.9800 . ?
C6 H6A 0.9800 . ?
C6 H6B 0.9800 . ?
C6 H6C 0.9800 . ?
C7 C9 1.506(7) . ?
C7 C8 1.547(7) . ?
C7 H7 1.0000 . ?
C8 H8A 0.9800 . ?
C8 H8B 0.9800 . ?
C8 H8C 0.9800 . ?
C9 H9A 0.9800 . ?
C9 H9B 0.9800 . ?
C9 H9C 0.9800 . ?
C11 C12 1.397(2) . ?
C11 C16 1.397(2) . ?
C12 C13 1.412(2) . ?
C13 C14 1.394(2) . ?
C13 C17 1.544(2) . ?
C14 C15 1.401(2) . ?
C14 H14 0.9500 . ?
C15 C16 1.388(2) . ?
C15 C18 1.538(2) . ?
C16 H16 0.9500 . ?
C17 C39 1.531(2) . ?
C17 C38 1.534(2) . ?
C17 C37 1.538(2) . ?
C18 C40 1.519(3) . ?
C18 C42 1.525(3) . ?
C18 C41 1.541(3) . ?
C21 C26 1.3901(19) . ?
C21 C22 1.4035(19) . ?
C22 C23 1.409(2) . ?
C23 C24 1.399(2) . ?
C23 C27 1.5404(19) . ?
C24 C25 1.396(2) . ?
C24 H24 0.9500 . ?
C25 C26 1.391(2) . ?
C25 C28 1.534(2) . ?
C26 H26 0.9500 . ?
C27 C43 1.532(2) . ?
C27 C45 1.538(2) . ?
C27 C44 1.542(2) . ?
C28 C46 1.527(3) . ?
C28 C48 1.531(2) . ?
C28 C47 1.531(2) . ?
C31 C36 1.395(2) . ?
C31 C32 1.396(2) . ?
C32 C33 1.392(2) . ?
C32 H32 0.9500 . ?
C33 C34 1.385(3) . ?
C33 H33 0.9500 . ?
C34 C35 1.380(3) . ?
C34 H34 0.9500 . ?
C35 C36 1.391(2) . ?
C35 H35 0.9500 . ?
C36 H36 0.9500 . ?
C37 H37A 0.9800 . ?
C37 H37B 0.9800 . ?
C37 H37C 0.9800 . ?
C38 H38A 0.9800 . ?
C38 H38B 0.9800 . ?
C38 H38C 0.9800 . ?
C39 H39A 0.9800 . ?
C39 H39B 0.9800 . ?
C39 H39C 0.9800 . ?
C40 H40A 0.9800 . ?
C40 H40B 0.9800 . ?
C40 H40C 0.9800 . ?
C41 H41A 0.9800 . ?
C41 H41B 0.9800 . ?
C41 H41C 0.9800 . ?
C42 H42A 0.9800 . ?
C42 H42B 0.9800 . ?
C42 H42C 0.9800 . ?
C43 H43A 0.9800 . ?
C43 H43B 0.9800 . ?
C43 H43C 0.9800 . ?
C44 H44A 0.9800 . ?
C44 H44B 0.9800 . ?
C44 H44C 0.9800 . ?
C45 H45A 0.9800 . ?
C45 H45B 0.9800 . ?
C45 H45C 0.9800 . ?
C46 H46A 0.9800 . ?
C46 H46B 0.9800 . ?
C46 H46C 0.9800 . ?
C47 H47A 0.9800 . ?
C47 H47B 0.9800 . ?
C47 H47C 0.9800 . ?
C48 H48A 0.9800 . ?
C48 H48B 0.9800 . ?
C48 H48C 0.9800 . ?
C51 C52 1.509(5) . ?
C51 H51A 0.9800 . ?
C51 H51B 0.9800 . ?
C51 H51C 0.9800 . ?
C52 C53 1.503(5) . ?
C52 H52A 0.9900 . ?
C52 H52B 0.9900 . ?
C53 C53 1.485(6) 2_666 ?
C53 H53A 0.9900 . ?
C53 H53B 0.9900 . ?
C7' C8' 1.465(9) . ?
C7' C9' 1.506(9) . ?
C7' H7' 1.0000 . ?
C9' H9'1 0.9800 . ?
C9' H9'2 0.9800 . ?
C9' H9'3 0.9800 . ?
C8' H8'1 0.9800 . ?
C8' H8'2 0.9800 . ?
C8' H8'3 0.9800 . ?
